data_2240865
loop_
_publ_author_name
'Rani, C. Vidya'
'Chakkaravarthi, G.'
'Rajagopal, G.'

_publ_section_title
;
 Crystal structure of
 (<i>E</i>)-5-diethylamino-2-({[4-(dimethylamino)phenyl]imino}methyl)phenol
;
_journal_coeditor_code SU5157
_journal_issue 7
_journal_name_full 'Acta Crystallographica Section E'
_journal_page_first o503
_journal_paper_doi 10.1107/S2056989015011779
_journal_volume 71
_journal_year 2015
_chemical_formula_iupac 'C19 H25 N3 O'
_chemical_formula_moiety 'C19 H25 N3 O'
_chemical_formula_sum 'C19 H25 N3 O'
_chemical_formula_weight 311.42
_chemical_name_systematic
;
(<i>E</i>)-5-Diethylamino-2-({[4-(dimethylamino)phenyl]imino}methyl)phenol
;
_space_group_IT_number 4
_symmetry_cell_setting monoclinic
_symmetry_space_group_name_Hall 'P 2yb'
_symmetry_space_group_name_H-M 'P 1 21 1'
_atom_sites_solution_hydrogens geom
_atom_sites_solution_primary direct
_atom_sites_solution_secondary difmap
_audit_creation_method SHELXL-97
_cell_angle_alpha 90.00
_cell_angle_beta 108.407(3)
_cell_angle_gamma 90.00
_cell_formula_units_Z 2
_cell_length_a 8.8201(7)
_cell_length_b 7.8850(7)
_cell_length_c 13.0639(10)
_cell_measurement_reflns_used 4428
_cell_measurement_temperature 295(2)
_cell_measurement_theta_max 27.2
_cell_measurement_theta_min 2.4
_cell_volume 862.06(12)
_computing_cell_refinement
;
SAINT (Bruker, 2004)
;
_computing_data_collection
;
APEX2 (Bruker, 2004)
;
_computing_data_reduction
;
SAINT (Bruker, 2004)
;
_computing_molecular_graphics
;
PLATON (Spek, 2009) and Mercury (Macrae <i>et al.</i>,  2008)
;
_computing_publication_material
;
SHELXL97 (Sheldrick, 2008) and PLATON (Spek, 2009)
;
_computing_structure_refinement
;
SHELXL97 (Sheldrick, 2008)
;
_computing_structure_solution
;
SHELXS97 (Sheldrick, 2008)
;
_diffrn_ambient_temperature 295(2)
_diffrn_measured_fraction_theta_full 0.992
_diffrn_measured_fraction_theta_max 0.992
_diffrn_measurement_device_type 'Bruker Kappa APEXII CCD'
_diffrn_measurement_method '\w and \f scan'
_diffrn_radiation_monochromator graphite
_diffrn_radiation_source 'fine-focus sealed tube'
_diffrn_radiation_type MoK\a
_diffrn_radiation_wavelength 0.71073
_diffrn_reflns_av_R_equivalents 0.0274
_diffrn_reflns_av_sigmaI/netI 0.0323
_diffrn_reflns_limit_h_max 10
_diffrn_reflns_limit_h_min -11
_diffrn_reflns_limit_k_max 10
_diffrn_reflns_limit_k_min -10
_diffrn_reflns_limit_l_max 16
_diffrn_reflns_limit_l_min -16
_diffrn_reflns_number 13009
_diffrn_reflns_theta_full 27.28
_diffrn_reflns_theta_max 27.28
_diffrn_reflns_theta_min 2.43
_diffrn_standards_interval_time 0
_diffrn_standards_number 0
_exptl_absorpt_coefficient_mu 0.075
_exptl_absorpt_correction_T_max 0.9851
_exptl_absorpt_correction_T_min 0.9806
_exptl_absorpt_correction_type multi-scan
_exptl_absorpt_process_details
;
(SADABS; Sheldrick, 1996)
;
_exptl_crystal_colour colourless
_exptl_crystal_density_diffrn 1.200
_exptl_crystal_density_method 'not measured'
_exptl_crystal_description block
_exptl_crystal_F_000 336
_exptl_crystal_size_max 0.26
_exptl_crystal_size_mid 0.22
_exptl_crystal_size_min 0.20
_refine_diff_density_max 0.293
_refine_diff_density_min -0.157
_refine_ls_extinction_coef 0.014(4)
_refine_ls_extinction_expression Fc^*^=kFc[1+0.001xFc^2^\l^3^/sin(2\q)]^-1/4^
_refine_ls_extinction_method
;
SHELXL97 (Sheldrick, 2008)
;
_refine_ls_goodness_of_fit_ref 1.031
_refine_ls_hydrogen_treatment constr
_refine_ls_matrix_type full
_refine_ls_number_parameters 214
_refine_ls_number_reflns 3825
_refine_ls_number_restraints 6
_refine_ls_restrained_S_all 1.043
_refine_ls_R_factor_all 0.0921
_refine_ls_R_factor_gt 0.0524
_refine_ls_shift/su_max 0.000
_refine_ls_shift/su_mean 0.000
_refine_ls_structure_factor_coef Fsqd
_refine_ls_weighting_details 'calc w=1/[\s^2^(Fo^2^)+(0.0751P)^2^+0.1538P] where P=(Fo^2^+2Fc^2^)/3'
_refine_ls_weighting_scheme calc
_refine_ls_wR_factor_gt 0.1336
_refine_ls_wR_factor_ref 0.1591
_reflns_number_gt 2438
_reflns_number_total 3825
_reflns_threshold_expression I>2sigma(I)
_cod_data_source_file su5157sup1.cif
_cod_data_source_block I
_cod_original_sg_symbol_H-M 'P 21'
_cod_database_code 2240865
_cod_database_fobs_code 2240865

loop_
_symmetry_equiv_pos_as_xyz
'x, y, z'
'-x, y+1/2, -z'

loop_
_atom_site_type_symbol
_atom_site_label
_atom_site_fract_x
_atom_site_fract_y
_atom_site_fract_z
_atom_site_U_iso_or_equiv
_atom_site_adp_type
_atom_site_calc_flag
_atom_site_refinement_flags
_atom_site_occupancy
_atom_site_symmetry_multiplicity
C C1 0.4431(4) 0.6814(5) 0.2015(2) 0.0780(10) Uani d . 1 1
H H1A 0.3484 0.6253 0.1573 0.117 Uiso calc R 1 1
H H1B 0.5213 0.6840 0.1644 0.117 Uiso calc R 1 1
H H1C 0.4171 0.7953 0.2159 0.117 Uiso calc R 1 1
C C2 0.6641(4) 0.5264(6) 0.3287(3) 0.0902(12) Uani d U 1 1
H H2A 0.7316 0.5867 0.3901 0.135 Uiso calc R 1 1
H H2B 0.7039 0.5405 0.2688 0.135 Uiso calc R 1 1
H H2C 0.6635 0.4081 0.3459 0.135 Uiso calc R 1 1
C C3 0.4220(3) 0.5850(3) 0.3736(2) 0.0502(6) Uani d . 1 1
C C4 0.2713(3) 0.6598(4) 0.3525(2) 0.0547(7) Uani d . 1 1
H H4 0.2275 0.7180 0.2880 0.066 Uiso calc R 1 1
C C5 0.1861(3) 0.6502(4) 0.42371(19) 0.0512(6) Uani d . 1 1
H H5 0.0860 0.7008 0.4067 0.061 Uiso calc R 1 1
C C6 0.2487(3) 0.5648(3) 0.52175(18) 0.0444(6) Uani d . 1 1
C C7 0.3965(3) 0.4922(3) 0.5425(2) 0.0508(6) Uani d . 1 1
H H7 0.4405 0.4352 0.6075 0.061 Uiso calc R 1 1
C C8 0.4820(3) 0.5003(4) 0.4715(2) 0.0537(7) Uani d . 1 1
H H8 0.5816 0.4483 0.4889 0.064 Uiso calc R 1 1
C C9 0.0435(3) 0.6249(4) 0.59847(19) 0.0481(6) Uani d . 1 1
H H9 -0.0034 0.6975 0.5411 0.058 Uiso calc R 1 1
C C10 -0.0294(3) 0.6066(3) 0.68154(19) 0.0462(6) Uani d . 1 1
C C11 -0.1669(3) 0.6947(3) 0.6784(2) 0.0537(7) Uani d . 1 1
H H11 -0.2150 0.7626 0.6188 0.064 Uiso calc R 1 1
C C12 -0.2347(3) 0.6864(4) 0.7586(2) 0.0596(8) Uani d . 1 1
H H12 -0.3278 0.7467 0.7524 0.072 Uiso calc R 1 1
C C13 -0.1648(3) 0.5871(4) 0.8507(2) 0.0528(6) Uani d . 1 1
C C14 -0.0279(3) 0.4940(3) 0.8547(2) 0.0523(7) Uani d . 1 1
H H14 0.0198 0.4255 0.9141 0.063 Uiso calc R 1 1
C C15 0.0370(3) 0.5025(3) 0.7722(2) 0.0472(6) Uani d . 1 1
C C16 -0.1784(4) 0.4511(5) 1.0194(3) 0.0834(10) Uani d DU 1 1
H H16A -0.2702 0.4176 1.0403 0.100 Uiso calc R 1 1
H H16B -0.1393 0.3520 0.9915 0.100 Uiso calc R 1 1
C C17 -0.0541(5) 0.5166(6) 1.1125(3) 0.1089(14) Uani d D 1 1
H H17A 0.0389 0.5432 1.0925 0.163 Uiso calc R 1 1
H H17B -0.0274 0.4327 1.1686 0.163 Uiso calc R 1 1
H H17C -0.0917 0.6173 1.1380 0.163 Uiso calc R 1 1
C C18 -0.3507(4) 0.7080(5) 0.9409(3) 0.0835(10) Uani d U 1 1
H H18A -0.3375 0.7326 1.0160 0.100 Uiso calc R 1 1
H H18B -0.3372 0.8131 0.9062 0.100 Uiso calc R 1 1
C C19 -0.5106(4) 0.6420(8) 0.8890(4) 0.1178(15) Uani d . 1 1
H H19A -0.5223 0.6129 0.8156 0.177 Uiso calc R 1 1
H H19B -0.5881 0.7267 0.8905 0.177 Uiso calc R 1 1
H H19C -0.5270 0.5428 0.9268 0.177 Uiso calc R 1 1
N N1 0.5063(3) 0.5915(4) 0.30117(18) 0.0693(7) Uani d U 1 1
N N2 0.1707(2) 0.5451(3) 0.60028(16) 0.0495(5) Uani d . 1 1
N N3 -0.2261(3) 0.5836(4) 0.9344(2) 0.0826(9) Uani d U 1 1
O O1 0.1678(2) 0.4075(3) 0.77919(17) 0.0695(6) Uani d . 1 1
H H1 0.2010 0.4308 0.7289 0.104 Uiso calc R 1 1

loop_
_atom_site_aniso_label
_atom_site_aniso_U_11
_atom_site_aniso_U_22
_atom_site_aniso_U_33
_atom_site_aniso_U_12
_atom_site_aniso_U_13
_atom_site_aniso_U_23
C1 0.097(2) 0.090(3) 0.0568(17) -0.0042(19) 0.0384(16) 0.0063(17)
C2 0.0743(17) 0.127(3) 0.082(2) 0.0100(19) 0.0428(18) 0.012(2)
C3 0.0561(14) 0.0511(15) 0.0454(13) -0.0092(13) 0.0189(11) 0.0004(12)
C4 0.0608(16) 0.0587(17) 0.0431(13) 0.0034(14) 0.0143(12) 0.0113(13)
C5 0.0487(13) 0.0557(16) 0.0487(14) 0.0064(12) 0.0148(11) 0.0060(13)
C6 0.0510(14) 0.0410(14) 0.0418(13) -0.0028(12) 0.0154(11) 0.0013(11)
C7 0.0506(14) 0.0535(16) 0.0453(14) 0.0033(13) 0.0110(11) 0.0073(12)
C8 0.0494(14) 0.0554(16) 0.0544(16) 0.0018(12) 0.0137(12) 0.0038(13)
C9 0.0505(14) 0.0473(15) 0.0436(13) -0.0018(13) 0.0107(11) 0.0001(11)
C10 0.0455(13) 0.0444(14) 0.0467(13) -0.0009(11) 0.0116(10) -0.0012(11)
C11 0.0547(14) 0.0533(16) 0.0496(14) 0.0138(12) 0.0113(12) 0.0110(12)
C12 0.0529(14) 0.066(2) 0.0604(16) 0.0188(13) 0.0188(13) 0.0095(14)
C13 0.0533(14) 0.0548(16) 0.0530(14) 0.0039(13) 0.0207(11) 0.0075(13)
C14 0.0543(15) 0.0523(16) 0.0506(15) 0.0101(13) 0.0167(12) 0.0147(13)
C15 0.0403(12) 0.0443(14) 0.0554(15) 0.0053(11) 0.0129(11) 0.0050(12)
C16 0.086(2) 0.093(3) 0.081(2) 0.0042(18) 0.0414(19) 0.0168(16)
C17 0.126(3) 0.098(3) 0.097(3) 0.010(3) 0.028(3) -0.008(3)
C18 0.080(2) 0.107(3) 0.075(2) 0.0190(17) 0.0400(18) 0.0039(19)
C19 0.094(3) 0.134(4) 0.131(4) 0.014(3) 0.043(3) -0.015(3)
N1 0.0737(14) 0.083(2) 0.0611(15) 0.0044(13) 0.0357(13) 0.0146(14)
N2 0.0530(12) 0.0515(14) 0.0459(11) 0.0007(10) 0.0184(9) 0.0030(10)
N3 0.0769(16) 0.112(2) 0.0696(16) 0.0288(15) 0.0381(13) 0.0210(15)
O1 0.0666(12) 0.0777(14) 0.0737(14) 0.0302(11) 0.0356(10) 0.0283(11)

loop_
_atom_type_symbol
_atom_type_description
_atom_type_scat_dispersion_real
_atom_type_scat_dispersion_imag
_atom_type_scat_source
C C 0.0033 0.0016 'International Tables Vol C Tables 4.2.6.8 and 6.1.1.4'
H H 0.0000 0.0000 'International Tables Vol C Tables 4.2.6.8 and 6.1.1.4'
N N 0.0061 0.0033 'International Tables Vol C Tables 4.2.6.8 and 6.1.1.4'
O O 0.0106 0.0060 'International Tables Vol C Tables 4.2.6.8 and 6.1.1.4'

loop_
_geom_angle_atom_site_label_1
_geom_angle_atom_site_label_2
_geom_angle_atom_site_label_3
_geom_angle
N1 C1 H1A 109.5
N1 C1 H1B 109.5
H1A C1 H1B 109.5
N1 C1 H1C 109.5
H1A C1 H1C 109.5
H1B C1 H1C 109.5
N1 C2 H2A 109.5
N1 C2 H2B 109.5
H2A C2 H2B 109.5
N1 C2 H2C 109.5
H2A C2 H2C 109.5
H2B C2 H2C 109.5
N1 C3 C8 121.2(2)
N1 C3 C4 122.3(2)
C8 C3 C4 116.4(2)
C5 C4 C3 122.2(2)
C5 C4 H4 118.9
C3 C4 H4 118.9
C4 C5 C6 120.4(2)
C4 C5 H5 119.8
C6 C5 H5 119.8
C7 C6 C5 117.3(2)
C7 C6 N2 117.5(2)
C5 C6 N2 125.2(2)
C8 C7 C6 122.6(2)
C8 C7 H7 118.7
C6 C7 H7 118.7
C7 C8 C3 121.0(2)
C7 C8 H8 119.5
C3 C8 H8 119.5
N2 C9 C10 122.5(2)
N2 C9 H9 118.8
C10 C9 H9 118.8
C11 C10 C15 116.4(2)
C11 C10 C9 121.6(2)
C15 C10 C9 121.9(2)
C12 C11 C10 123.1(2)
C12 C11 H11 118.5
C10 C11 H11 118.5
C11 C12 C13 120.3(2)
C11 C12 H12 119.8
C13 C12 H12 119.8
N3 C13 C14 121.0(2)
N3 C13 C12 121.3(2)
C14 C13 C12 117.7(2)
C15 C14 C13 120.9(2)
C15 C14 H14 119.5
C13 C14 H14 119.5
O1 C15 C14 118.5(2)
O1 C15 C10 119.9(2)
C14 C15 C10 121.6(2)
C17 C16 N3 109.7(3)
C17 C16 H16A 109.7
N3 C16 H16A 109.7
C17 C16 H16B 109.7
N3 C16 H16B 109.7
H16A C16 H16B 108.2
C16 C17 H17A 109.5
C16 C17 H17B 109.5
H17A C17 H17B 109.5
C16 C17 H17C 109.5
H17A C17 H17C 109.5
H17B C17 H17C 109.5
C19 C18 N3 111.1(3)
C19 C18 H18A 109.4
N3 C18 H18A 109.4
C19 C18 H18B 109.4
N3 C18 H18B 109.4
H18A C18 H18B 108.0
C18 C19 H19A 109.5
C18 C19 H19B 109.5
H19A C19 H19B 109.5
C18 C19 H19C 109.5
H19A C19 H19C 109.5
H19B C19 H19C 109.5
C3 N1 C2 120.8(2)
C3 N1 C1 120.2(2)
C2 N1 C1 118.6(2)
C9 N2 C6 123.9(2)
C13 N3 C16 121.5(3)
C13 N3 C18 121.1(3)
C16 N3 C18 117.4(2)
C15 O1 H1 109.5

loop_
_geom_bond_atom_site_label_1
_geom_bond_atom_site_label_2
_geom_bond_distance
C1 N1 1.432(4)
C1 H1A 0.9600
C1 H1B 0.9600
C1 H1C 0.9600
C2 N1 1.419(4)
C2 H2A 0.9600
C2 H2B 0.9600
C2 H2C 0.9600
C3 N1 1.377(3)
C3 C8 1.390(4)
C3 C4 1.400(4)
C4 C5 1.370(4)
C4 H4 0.9300
C5 C6 1.397(3)
C5 H5 0.9300
C6 C7 1.370(3)
C6 N2 1.413(3)
C7 C8 1.370(4)
C7 H7 0.9300
C8 H8 0.9300
C9 N2 1.280(3)
C9 C10 1.433(3)
C9 H9 0.9300
C10 C11 1.386(3)
C10 C15 1.407(3)
C11 C12 1.363(4)
C11 H11 0.9300
C12 C13 1.404(4)
C12 H12 0.9300
C13 N3 1.364(3)
C13 C14 1.400(3)
C14 C15 1.373(4)
C14 H14 0.9300
C15 O1 1.354(3)
C16 C17 1.451(5)
C16 N3 1.485(4)
C16 H16A 0.9700
C16 H16B 0.9700
C17 H17A 0.9600
C17 H17B 0.9600
C17 H17C 0.9600
C18 C19 1.454(5)
C18 N3 1.495(4)
C18 H18A 0.9700
C18 H18B 0.9700
C19 H19A 0.9600
C19 H19B 0.9600
C19 H19C 0.9600
O1 H1 0.8200

loop_
_geom_hbond_atom_site_label_D
_geom_hbond_atom_site_label_H
_geom_hbond_atom_site_label_A
_geom_hbond_site_symmetry_A
_geom_hbond_distance_DH
_geom_hbond_distance_HA
_geom_hbond_distance_DA
_geom_hbond_angle_DHA
_geom_hbond_publ_flag
O1 H1 N2 . 0.82 1.85 2.585(3) 148 y
C11 H11 Cg1 2_556 0.93 2.71 3.517(3) 145 y
C17 H17B Cg2 2_547 0.96 2.90 3.743(5) 147 y

loop_
_geom_torsion_atom_site_label_1
_geom_torsion_atom_site_label_2
_geom_torsion_atom_site_label_3
_geom_torsion_atom_site_label_4
_geom_torsion
N1 C3 C4 C5 178.6(3)
C8 C3 C4 C5 -0.3(4)
C3 C4 C5 C6 0.5(4)
C4 C5 C6 C7 -0.2(4)
C4 C5 C6 N2 -179.1(3)
C5 C6 C7 C8 -0.3(4)
N2 C6 C7 C8 178.7(2)
C6 C7 C8 C3 0.5(4)
N1 C3 C8 C7 -179.0(3)
C4 C3 C8 C7 -0.2(4)
N2 C9 C10 C11 179.7(2)
N2 C9 C10 C15 1.7(4)
C15 C10 C11 C12 1.4(4)
C9 C10 C11 C12 -176.7(3)
C10 C11 C12 C13 0.8(4)
C11 C12 C13 N3 176.7(3)
C11 C12 C13 C14 -2.1(4)
N3 C13 C14 C15 -177.6(3)
C12 C13 C14 C15 1.2(4)
C13 C14 C15 O1 -178.8(3)
C13 C14 C15 C10 1.1(4)
C11 C10 C15 O1 177.5(3)
C9 C10 C15 O1 -4.4(4)
C11 C10 C15 C14 -2.3(4)
C9 C10 C15 C14 175.8(3)
C8 C3 N1 C2 -6.4(5)
C4 C3 N1 C2 174.8(3)
C8 C3 N1 C1 -179.2(3)
C4 C3 N1 C1 2.1(4)
C10 C9 N2 C6 -177.7(2)
C7 C6 N2 C9 170.0(2)
C5 C6 N2 C9 -11.0(4)
C14 C13 N3 C16 -15.8(5)
C12 C13 N3 C16 165.5(3)
C14 C13 N3 C18 167.5(3)
C12 C13 N3 C18 -11.3(5)
C17 C16 N3 C13 97.4(4)
C17 C16 N3 C18 -85.7(4)
C19 C18 N3 C13 91.4(4)
C19 C18 N3 C16 -85.5(4)
